data_4314937
loop_
_publ_author_name
'Graham T. Sazama'
'Theodore A. Betley'

_publ_contact_author_address
;Department of Chemistry and Chemical Biology
Harvard University
Mallinckrodt 306E
12 Oxford Street
Cambridge, MA 02139
;
_publ_contact_author_email betley@chemistry.harvard.edu
_publ_contact_author_name 'Theodore A. Betley'
_publ_contact_author_phone 617-496-9944
_publ_section_title
;
 Ligand-Centered Redox Activity: Redox Properties of 3d Transition Metal
 Ions Ligated by the Weak-Field Tris(pyrrolyl)ethane Trianion
;
_journal_name_full 'Inorganic Chemistry'
_journal_page_first 2512
_journal_page_last 2524
_journal_paper_doi 10.1021/ic100028y
_journal_volume 49
_journal_year 2010
_chemical_compound_source 'chemical synthesis'
_chemical_formula_sum 'C62 H79 Li Mn N4 O4'
_chemical_formula_weight 1006.17
_chemical_name_common '[(tpe)Mn(py)][Li(thf)4]'
_chemical_properties_physical 'air-sensitive, moisture-sensitive, oxygen-sensitive, paramagnetic'
_space_group_IT_number 15
_symmetry_cell_setting monoclinic
_symmetry_Int_Tables_number 15
_symmetry_space_group_name_Hall '-C 2yc'
_symmetry_space_group_name_H-M 'C 1 2/c 1'
_atom_sites_solution_hydrogens geom
_atom_sites_solution_primary direct
_atom_sites_solution_secondary difmap
_audit_creation_method SHELXL-97
_cell_angle_alpha 90.00
_cell_angle_beta 102.5460(10)
_cell_angle_gamma 90.00
_cell_formula_units_Z 8
_cell_length_a 18.6178(9)
_cell_length_b 16.7236(8)
_cell_length_c 38.7477(18)
_cell_measurement_reflns_used 15424
_cell_measurement_temperature 193(2)
_cell_measurement_theta_max 25.06
_cell_measurement_theta_min 2.24
_cell_volume 11776.3(10)
_computing_cell_refinement 'SAINT V7.34A (Bruker AXS, 2006)'
_computing_data_collection 'SMART V5.625 (Bruker AXS, 2001a)'
_computing_data_reduction
; 
SAINT V7.34A (Bruker AXS, 2006), SADABS (Bruker AXS, 2004) 
;
_computing_molecular_graphics 'SHELXTL v6.12 (Bruker AXS, 2001b)'
_computing_publication_material 'SHELXTL v6.12 (Bruker AXS, 2001b)'
_computing_structure_refinement 'SHELXL-97 (Sheldrick, 1997)'
_computing_structure_solution 'SHELXS-97 (Sheldrick, 1990)'
_diffrn_ambient_temperature 193(2)
_diffrn_measured_fraction_theta_full 0.998
_diffrn_measured_fraction_theta_max 0.998
_diffrn_measurement_device_type 'Bruker Apex I CCD'
_diffrn_measurement_method 'omega scans 0.3%'
_diffrn_radiation_monochromator graphite
_diffrn_radiation_probe x-ray
_diffrn_radiation_type MoK\a
_diffrn_radiation_wavelength 0.71073
_diffrn_reflns_av_R_equivalents 0.0276
_diffrn_reflns_av_sigmaI/netI 0.0232
_diffrn_reflns_limit_h_max 23
_diffrn_reflns_limit_h_min -23
_diffrn_reflns_limit_k_max 21
_diffrn_reflns_limit_k_min -21
_diffrn_reflns_limit_l_max 48
_diffrn_reflns_limit_l_min -48
_diffrn_reflns_number 53543
_diffrn_reflns_theta_full 26.66
_diffrn_reflns_theta_max 26.66
_diffrn_reflns_theta_min 1.65
_diffrn_source 'fine-focus sealed tube'
_exptl_absorpt_coefficient_mu 0.271
_exptl_absorpt_correction_T_max 0.9579
_exptl_absorpt_correction_T_min 0.9016
_exptl_absorpt_correction_type multi-scan
_exptl_absorpt_process_details 'SADABS (Bruker AXS, 2004)'
_exptl_crystal_colour 'translucent yellow'
_exptl_crystal_density_diffrn 1.135
_exptl_crystal_density_method 'not measured'
_exptl_crystal_description prism
_exptl_crystal_F_000 4312
_exptl_crystal_recrystallization_method 'diethyl ether and tetrahydrofuran'
_exptl_crystal_size_max 0.39
_exptl_crystal_size_mid 0.23
_exptl_crystal_size_min 0.16
_platon_squeeze_details ' '
_refine_diff_density_max 0.447
_refine_diff_density_min -0.222
_refine_diff_density_rms 0.050
_refine_ls_extinction_method none
_refine_ls_goodness_of_fit_ref 1.041
_refine_ls_hydrogen_treatment constr
_refine_ls_matrix_type full
_refine_ls_number_parameters 722
_refine_ls_number_reflns 12398
_refine_ls_number_restraints 133
_refine_ls_restrained_S_all 1.059
_refine_ls_R_factor_all 0.0663
_refine_ls_R_factor_gt 0.0534
_refine_ls_shift/su_max 0.002
_refine_ls_shift/su_mean 0.000
_refine_ls_structure_factor_coef Fsqd
_refine_ls_weighting_details 'calc w=1/[\s^2^(Fo^2^)+(0.0940P)^2^+5.3310P] where P=(Fo^2^+2Fc^2^)/3'
_refine_ls_weighting_scheme calc
_refine_ls_wR_factor_gt 0.1508
_refine_ls_wR_factor_ref 0.1597
_reflns_number_gt 9762
_reflns_number_total 12398
_reflns_threshold_expression >2sigma(I)
_cod_data_source_file ic100028y_si_002_4.cif
_cod_data_source_block gts006
_cod_original_sg_symbol_H-M 'C 2/c'
_cod_database_code 4314937

loop_
_symmetry_equiv_pos_as_xyz
'x, y, z'
'-x, y, -z+1/2'
'x+1/2, y+1/2, z'
'-x+1/2, y+1/2, -z+1/2'
'-x, -y, -z'
'x, -y, z-1/2'
'-x+1/2, -y+1/2, -z'
'x+1/2, -y+1/2, z-1/2'

loop_
_atom_site_label
_atom_site_type_symbol
_atom_site_fract_x
_atom_site_fract_y
_atom_site_fract_z
_atom_site_U_iso_or_equiv
_atom_site_adp_type
_atom_site_occupancy
_atom_site_symmetry_multiplicity
_atom_site_calc_flag
_atom_site_refinement_flags
_atom_site_disorder_assembly
_atom_site_disorder_group
Mn1 Mn 0.283744(15) 0.113654(16) 0.101783(7) 0.03967(10) Uani 1 1 d . . .
C1 C 0.35646(13) -0.02216(14) 0.20436(6) 0.0559(5) Uani 1 1 d . . .
H1A H 0.4103 -0.0241 0.2109 0.084 Uiso 1 1 calc R . .
H1B H 0.3369 -0.0767 0.2014 0.084 Uiso 1 1 calc R . .
H1C H 0.3376 0.0049 0.2230 0.084 Uiso 1 1 calc R . .
C2 C 0.33241(11) 0.02362(12) 0.16969(5) 0.0442(4) Uani 1 1 d . . .
N1 N 0.34755(9) 0.16336(9) 0.14726(4) 0.0420(3) Uani 1 1 d . . .
C10 C 0.36421(10) 0.10873(11) 0.17441(5) 0.0429(4) Uani 1 1 d . . .
C11 C 0.41275(11) 0.14264(14) 0.20276(5) 0.0516(5) Uani 1 1 d . . .
H11 H 0.4327 0.1179 0.2248 0.062 Uiso 1 1 calc R . .
C12 C 0.42686(12) 0.22091(14) 0.19255(6) 0.0554(5) Uani 1 1 d . . .
H12 H 0.4583 0.2590 0.2065 0.066 Uiso 1 1 calc R . .
C13 C 0.38627(11) 0.23192(12) 0.15846(5) 0.0464(4) Uani 1 1 d . . .
C14 C 0.38001(11) 0.30395(12) 0.13547(6) 0.0496(5) Uani 1 1 d . . .
C15 C 0.44227(13) 0.33799(14) 0.12618(7) 0.0611(6) Uani 1 1 d . . .
C16 C 0.43524(15) 0.40691(16) 0.10562(8) 0.0697(7) Uani 1 1 d . . .
H16 H 0.4779 0.4291 0.0996 0.084 Uiso 1 1 calc R . .
C17 C 0.36845(15) 0.44406(15) 0.09369(7) 0.0675(6) Uani 1 1 d . . .
C18 C 0.30705(14) 0.41012(14) 0.10263(6) 0.0574(5) Uani 1 1 d . . .
H18 H 0.2605 0.4349 0.0945 0.069 Uiso 1 1 calc R . .
C19 C 0.31090(11) 0.34126(12) 0.12304(5) 0.0481(5) Uani 1 1 d . . .
C151 C 0.51843(14) 0.30107(19) 0.13820(9) 0.0842(9) Uani 1 1 d . . .
H15A H 0.5515 0.3231 0.1241 0.126 Uiso 1 1 calc R . .
H15B H 0.5151 0.2430 0.1350 0.126 Uiso 1 1 calc R . .
H15C H 0.5377 0.3134 0.1632 0.126 Uiso 1 1 calc R . .
C171 C 0.3625(2) 0.51958(18) 0.07128(10) 0.0984(11) Uani 1 1 d . . .
H17A H 0.3120 0.5400 0.0670 0.148 Uiso 1 1 calc R . .
H17B H 0.3753 0.5072 0.0486 0.148 Uiso 1 1 calc R . .
H17C H 0.3964 0.5602 0.0838 0.148 Uiso 1 1 calc R . .
C191 C 0.24235(12) 0.31088(13) 0.13355(6) 0.0540(5) Uani 1 1 d . . .
H19A H 0.2468 0.3188 0.1590 0.081 Uiso 1 1 calc R . .
H19B H 0.2362 0.2538 0.1280 0.081 Uiso 1 1 calc R . .
H19C H 0.1995 0.3403 0.1205 0.081 Uiso 1 1 calc R . .
N2 N 0.35106(9) 0.01329(10) 0.10721(4) 0.0446(4) Uani 1 1 d . . .
C20 C 0.36307(11) -0.01832(11) 0.14075(5) 0.0442(4) Uani 1 1 d . . .
C21 C 0.40715(12) -0.08534(13) 0.14236(6) 0.0540(5) Uani 1 1 d . . .
H21 H 0.4237 -0.1185 0.1624 0.065 Uiso 1 1 calc R . .
C22 C 0.42286(13) -0.09506(13) 0.10876(6) 0.0585(6) Uani 1 1 d . . .
H22 H 0.4519 -0.1362 0.1018 0.070 Uiso 1 1 calc R . .
C23 C 0.38826(11) -0.03393(12) 0.08794(6) 0.0488(5) Uani 1 1 d . . .
C24 C 0.39376(11) -0.01016(13) 0.05169(6) 0.0509(5) Uani 1 1 d . . .
C25 C 0.43655(11) 0.05598(14) 0.04703(6) 0.0546(5) Uani 1 1 d . . .
C26 C 0.44192(13) 0.07833(17) 0.01290(7) 0.0653(6) Uani 1 1 d . . .
H26 H 0.4725 0.1222 0.0101 0.078 Uiso 1 1 calc R . .
C27 C 0.40438(14) 0.0388(2) -0.01670(6) 0.0732(8) Uani 1 1 d . . .
C28 C 0.36227(14) -0.02549(19) -0.01182(7) 0.0719(8) Uani 1 1 d . . .
H28 H 0.3363 -0.0535 -0.0320 0.086 Uiso 1 1 calc R . .
C29 C 0.35569(12) -0.05179(16) 0.02158(6) 0.0615(6) Uani 1 1 d . . .
C251 C 0.47790(15) 0.10327(16) 0.07833(7) 0.0700(7) Uani 1 1 d . . .
H25A H 0.5163 0.1352 0.0711 0.105 Uiso 1 1 calc R . .
H25B H 0.5006 0.0665 0.0973 0.105 Uiso 1 1 calc R . .
H25C H 0.4437 0.1388 0.0869 0.105 Uiso 1 1 calc R . .
C271 C 0.40994(18) 0.0670(3) -0.05322(8) 0.1028(13) Uani 1 1 d . . .
H27A H 0.3830 0.0301 -0.0711 0.154 Uiso 1 1 calc R . .
H27B H 0.4618 0.0685 -0.0548 0.154 Uiso 1 1 calc R . .
H27C H 0.3887 0.1207 -0.0574 0.154 Uiso 1 1 calc R . .
C291 C 0.30663(17) -0.12113(19) 0.02514(9) 0.0841(9) Uani 1 1 d . . .
H29A H 0.3355 -0.1627 0.0398 0.126 Uiso 1 1 calc R . .
H29B H 0.2854 -0.1429 0.0017 0.126 Uiso 1 1 calc R . .
H29C H 0.2670 -0.1030 0.0363 0.126 Uiso 1 1 calc R . .
N3 N 0.21200(9) 0.06312(9) 0.12959(4) 0.0441(4) Uani 1 1 d . . .
C30 C 0.24793(11) 0.02575(11) 0.15991(5) 0.0441(4) Uani 1 1 d . . .
C31 C 0.19675(13) -0.00582(13) 0.17732(6) 0.0555(5) Uani 1 1 d . . .
H31 H 0.2069 -0.0349 0.1989 0.067 Uiso 1 1 calc R . .
C32 C 0.12679(13) 0.01349(14) 0.15682(7) 0.0607(6) Uani 1 1 d . . .
H32 H 0.0807 0.0000 0.1620 0.073 Uiso 1 1 calc R . .
C33 C 0.13769(11) 0.05545(12) 0.12798(6) 0.0487(5) Uani 1 1 d . . .
C34 C 0.08374(11) 0.09036(12) 0.09760(6) 0.0509(5) Uani 1 1 d . . .
C35 C 0.07440(12) 0.05659(13) 0.06365(7) 0.0580(6) Uani 1 1 d . . .
C36 C 0.02610(14) 0.09183(15) 0.03522(7) 0.0687(7) Uani 1 1 d . . .
H36 H 0.0205 0.0687 0.0124 0.082 Uiso 1 1 calc R . .
C37 C -0.01408(14) 0.15978(14) 0.03925(8) 0.0726(7) Uani 1 1 d . . .
C38 C -0.00550(13) 0.19132(14) 0.07269(8) 0.0684(7) Uani 1 1 d . . .
H38 H -0.0336 0.2370 0.0760 0.082 Uiso 1 1 calc R . .
C39 C 0.04301(12) 0.15880(13) 0.10203(7) 0.0578(5) Uani 1 1 d . . .
C351 C 0.11573(15) -0.01800(14) 0.05767(8) 0.0712(7) Uani 1 1 d . . .
H35A H 0.0982 -0.0633 0.0696 0.107 Uiso 1 1 calc R . .
H35B H 0.1685 -0.0101 0.0672 0.107 Uiso 1 1 calc R . .
H35C H 0.1073 -0.0290 0.0323 0.107 Uiso 1 1 calc R . .
C371 C -0.0659(2) 0.19718(19) 0.00749(10) 0.1051(12) Uani 1 1 d . . .
H37A H -0.1163 0.1788 0.0066 0.158 Uiso 1 1 calc R . .
H37B H -0.0509 0.1813 -0.0142 0.158 Uiso 1 1 calc R . .
H37C H -0.0640 0.2556 0.0097 0.158 Uiso 1 1 calc R . .
C391 C 0.05140(16) 0.19798(16) 0.13782(8) 0.0744(7) Uani 1 1 d . . .
H39A H 0.0261 0.1657 0.1527 0.112 Uiso 1 1 calc R . .
H39B H 0.0297 0.2516 0.1349 0.112 Uiso 1 1 calc R . .
H39C H 0.1038 0.2020 0.1491 0.112 Uiso 1 1 calc R . .
N4 N 0.23268(9) 0.15844(10) 0.05038(4) 0.0479(4) Uani 1 1 d . . .
C40 C 0.25082(13) 0.12686(17) 0.02179(6) 0.0648(6) Uani 1 1 d . . .
H40 H 0.2911 0.0907 0.0251 0.078 Uiso 1 1 calc R . .
C41 C 0.21437(16) 0.1439(2) -0.01213(7) 0.0799(8) Uani 1 1 d . . .
H41 H 0.2293 0.1198 -0.0316 0.096 Uiso 1 1 calc R . .
C42 C 0.15704(16) 0.1952(2) -0.01755(7) 0.0799(8) Uani 1 1 d . . .
H42 H 0.1310 0.2079 -0.0408 0.096 Uiso 1 1 calc R . .
C43 C 0.13756(17) 0.2283(2) 0.01119(9) 0.0880(9) Uani 1 1 d . . .
H43 H 0.0976 0.2649 0.0082 0.106 Uiso 1 1 calc R . .
C44 C 0.17619(15) 0.20847(15) 0.04466(7) 0.0697(7) Uani 1 1 d . . .
H44 H 0.1616 0.2317 0.0644 0.084 Uiso 1 1 calc R . .
Li1 Li 0.2625(4) 0.1324(3) 0.32096(14) 0.0913(16) Uani 1 1 d D . .
O4A O 0.3487(4) 0.0679(5) 0.3310(3) 0.1137(14) Uani 0.747(14) 1 d PD A 1
C62A C 0.3578(6) -0.0121(4) 0.3444(2) 0.0865(15) Uani 0.747(14) 1 d PD A 1
H62A H 0.3101 -0.0352 0.3467 0.104 Uiso 0.747(14) 1 calc PR A 1
H62B H 0.3924 -0.0138 0.3677 0.104 Uiso 0.747(14) 1 calc PR A 1
C63A C 0.3877(3) -0.0553(3) 0.3178(2) 0.0771(15) Uani 0.747(14) 1 d PD A 1
H63A H 0.3481 -0.0739 0.2981 0.093 Uiso 0.747(14) 1 calc PR A 1
H63B H 0.4177 -0.1017 0.3283 0.093 Uiso 0.747(14) 1 calc PR A 1
C64A C 0.4358(4) 0.0094(4) 0.30527(18) 0.0760(14) Uani 0.747(14) 1 d PD A 1
H64A H 0.4886 -0.0012 0.3151 0.091 Uiso 0.747(14) 1 calc PR A 1
H64B H 0.4272 0.0098 0.2791 0.091 Uiso 0.747(14) 1 calc PR A 1
C65A C 0.4148(5) 0.0834(4) 0.3178(2) 0.101(2) Uani 0.747(14) 1 d PD A 1
H65A H 0.4047 0.1232 0.2984 0.121 Uiso 0.747(14) 1 calc PR A 1
H65B H 0.4545 0.1042 0.3370 0.121 Uiso 0.747(14) 1 calc PR A 1
O4B O 0.3530(14) 0.0798(16) 0.3278(10) 0.1137(14) Uani 0.253(14) 1 d PD A 2
C62B C 0.353(2) 0.0100(13) 0.3483(8) 0.0865(15) Uani 0.253(14) 1 d PD A 2
H62C H 0.3023 -0.0089 0.3469 0.104 Uiso 0.253(14) 1 calc PR A 2
H62D H 0.3762 0.0211 0.3734 0.104 Uiso 0.253(14) 1 calc PR A 2
C63B C 0.3946(11) -0.0494(9) 0.3345(6) 0.0771(15) Uani 0.253(14) 1 d PD A 2
H63C H 0.3639 -0.0973 0.3269 0.093 Uiso 0.253(14) 1 calc PR A 2
H63D H 0.4382 -0.0657 0.3527 0.093 Uiso 0.253(14) 1 calc PR A 2
C64B C 0.4183(12) -0.0114(13) 0.3030(5) 0.0760(14) Uani 0.253(14) 1 d PD A 2
H64C H 0.4708 -0.0224 0.3038 0.091 Uiso 0.253(14) 1 calc PR A 2
H64D H 0.3884 -0.0321 0.2805 0.091 Uiso 0.253(14) 1 calc PR A 2
C65B C 0.4061(19) 0.0725(12) 0.3065(8) 0.101(2) Uani 0.253(14) 1 d PD A 2
H65C H 0.4525 0.0995 0.3180 0.121 Uiso 0.253(14) 1 calc PR A 2
H65D H 0.3876 0.0970 0.2830 0.121 Uiso 0.253(14) 1 calc PR A 2
O2A O 0.2503(4) 0.2009(3) 0.28017(16) 0.0776(13) Uani 0.600(8) 1 d PD A 1
C54A C 0.238(2) 0.1642(15) 0.2452(4) 0.108(2) Uani 0.600(8) 1 d PD A 1
H54A H 0.1890 0.1386 0.2392 0.130 Uiso 0.600(8) 1 calc PR A 1
H54B H 0.2760 0.1231 0.2445 0.130 Uiso 0.600(8) 1 calc PR A 1
C55A C 0.243(3) 0.230(2) 0.2204(4) 0.109(3) Uani 0.600(8) 1 d PD A 1
H55A H 0.2686 0.2118 0.2019 0.131 Uiso 0.600(8) 1 calc PR A 1
H55B H 0.1933 0.2491 0.2089 0.131 Uiso 0.600(8) 1 calc PR A 1
C56A C 0.2852(15) 0.2932(13) 0.2422(4) 0.131(3) Uani 0.600(8) 1 d PD A 1
H56A H 0.2616 0.3458 0.2359 0.157 Uiso 0.600(8) 1 calc PR A 1
H56B H 0.3359 0.2953 0.2382 0.157 Uiso 0.600(8) 1 calc PR A 1
C57A C 0.2866(6) 0.2743(4) 0.2798(3) 0.123(3) Uani 0.600(8) 1 d PD A 1
H57A H 0.3380 0.2703 0.2935 0.147 Uiso 0.600(8) 1 calc PR A 1
H57B H 0.2612 0.3166 0.2905 0.147 Uiso 0.600(8) 1 calc PR A 1
O2B O 0.2765(6) 0.1838(5) 0.2790(3) 0.0776(13) Uani 0.400(8) 1 d PD A 2
C54B C 0.235(3) 0.153(2) 0.2455(6) 0.108(2) Uani 0.400(8) 1 d PD A 2
H54C H 0.1842 0.1406 0.2471 0.130 Uiso 0.400(8) 1 calc PR A 2
H54D H 0.2585 0.1030 0.2393 0.130 Uiso 0.400(8) 1 calc PR A 2
C55B C 0.236(5) 0.215(3) 0.2185(6) 0.109(3) Uani 0.400(8) 1 d PD A 2
H55C H 0.1853 0.2277 0.2058 0.131 Uiso 0.400(8) 1 calc PR A 2
H55D H 0.2642 0.1960 0.2011 0.131 Uiso 0.400(8) 1 calc PR A 2
C56B C 0.272(2) 0.285(2) 0.2381(7) 0.131(3) Uani 0.400(8) 1 d PD A 2
H56C H 0.2344 0.3227 0.2431 0.157 Uiso 0.400(8) 1 calc PR A 2
H56D H 0.3027 0.3131 0.2241 0.157 Uiso 0.400(8) 1 calc PR A 2
C57B C 0.3181(10) 0.2543(7) 0.2717(4) 0.123(3) Uani 0.400(8) 1 d PD A 2
H57C H 0.3678 0.2392 0.2687 0.147 Uiso 0.400(8) 1 calc PR A 2
H57D H 0.3228 0.2944 0.2908 0.147 Uiso 0.400(8) 1 calc PR A 2
O1A O 0.2646(3) 0.1956(2) 0.36217(9) 0.0840(9) Uani 0.744(6) 1 d PD A 1
C50A C 0.3068(4) 0.1864(4) 0.39683(12) 0.0881(13) Uani 0.744(6) 1 d PD A 1
H50A H 0.3574 0.1689 0.3964 0.106 Uiso 0.744(6) 1 calc PR A 1
H50B H 0.2842 0.1460 0.4099 0.106 Uiso 0.744(6) 1 calc PR A 1
C51A C 0.3080(3) 0.2661(3) 0.41396(12) 0.0922(15) Uani 0.744(6) 1 d PD A 1
H51A H 0.3593 0.2851 0.4219 0.111 Uiso 0.744(6) 1 calc PR A 1
H51B H 0.2854 0.2628 0.4348 0.111 Uiso 0.744(6) 1 calc PR A 1
C52A C 0.2651(4) 0.3223(3) 0.38694(13) 0.0780(13) Uani 0.744(6) 1 d PD A 1
H52A H 0.2362 0.3604 0.3980 0.094 Uiso 0.744(6) 1 calc PR A 1
H52B H 0.2981 0.3526 0.3748 0.094 Uiso 0.744(6) 1 calc PR A 1
C53A C 0.2155(3) 0.2676(3) 0.36168(12) 0.0875(15) Uani 0.744(6) 1 d PD A 1
H53A H 0.2014 0.2913 0.3377 0.105 Uiso 0.744(6) 1 calc PR A 1
H53B H 0.1705 0.2540 0.3702 0.105 Uiso 0.744(6) 1 calc PR A 1
O1B O 0.2475(10) 0.2080(8) 0.3555(3) 0.0840(9) Uani 0.256(6) 1 d PD A 2
C50B C 0.3039(14) 0.1900(13) 0.3852(4) 0.0881(13) Uani 0.256(6) 1 d PD A 2
H50C H 0.3517 0.2126 0.3828 0.106 Uiso 0.256(6) 1 calc PR A 2
H50D H 0.3091 0.1316 0.3891 0.106 Uiso 0.256(6) 1 calc PR A 2
C51B C 0.2734(10) 0.2331(8) 0.4161(3) 0.0922(15) Uani 0.256(6) 1 d PD A 2
H51C H 0.2269 0.2092 0.4196 0.111 Uiso 0.256(6) 1 calc PR A 2
H51D H 0.3102 0.2339 0.4388 0.111 Uiso 0.256(6) 1 calc PR A 2
C52B C 0.2623(15) 0.3127(9) 0.3994(4) 0.0780(13) Uani 0.256(6) 1 d PD A 2
H52C H 0.3044 0.3485 0.4087 0.094 Uiso 0.256(6) 1 calc PR A 2
H52D H 0.2165 0.3378 0.4032 0.094 Uiso 0.256(6) 1 calc PR A 2
C53B C 0.2572(10) 0.2946(7) 0.3614(3) 0.0875(15) Uani 0.256(6) 1 d PD A 2
H53C H 0.2149 0.3235 0.3468 0.105 Uiso 0.256(6) 1 calc PR A 2
H53D H 0.3025 0.3125 0.3543 0.105 Uiso 0.256(6) 1 calc PR A 2
O3A O 0.1707(8) 0.0727(7) 0.3046(3) 0.0925(15) Uani 0.330(7) 1 d PD A 1
C58A C 0.120(2) 0.064(3) 0.3272(11) 0.134(4) Uani 0.330(7) 1 d PD A 1
H58A H 0.0988 0.1158 0.3315 0.161 Uiso 0.330(7) 1 calc PR A 1
H58B H 0.1452 0.0402 0.3501 0.161 Uiso 0.330(7) 1 calc PR A 1
C59A C 0.062(2) 0.008(4) 0.308(2) 0.174(4) Uani 0.330(7) 1 d PD A 1
H59A H 0.0380 -0.0212 0.3243 0.208 Uiso 0.330(7) 1 calc PR A 1
H59B H 0.0244 0.0376 0.2905 0.208 Uiso 0.330(7) 1 calc PR A 1
C60A C 0.1062(11) -0.0460(12) 0.2900(8) 0.143(3) Uani 0.330(7) 1 d PD A 1
H60A H 0.0746 -0.0758 0.2704 0.172 Uiso 0.330(7) 1 calc PR A 1
H60B H 0.1356 -0.0843 0.3069 0.172 Uiso 0.330(7) 1 calc PR A 1
C61A C 0.1542(7) 0.0131(6) 0.2768(3) 0.0901(14) Uani 0.330(7) 1 d PD A 1
H61A H 0.1997 -0.0126 0.2730 0.108 Uiso 0.330(7) 1 calc PR A 1
H61B H 0.1279 0.0375 0.2542 0.108 Uiso 0.330(7) 1 calc PR A 1
O3B O 0.1825(4) 0.0573(3) 0.31581(15) 0.0925(15) Uani 0.670(7) 1 d PD A 2
C58B C 0.1143(10) 0.0760(12) 0.3247(6) 0.134(4) Uani 0.670(7) 1 d PD A 2
H58C H 0.0980 0.1304 0.3164 0.161 Uiso 0.670(7) 1 calc PR A 2
H58D H 0.1189 0.0736 0.3506 0.161 Uiso 0.670(7) 1 calc PR A 2
C59B C 0.0612(12) 0.015(2) 0.3065(10) 0.174(4) Uani 0.670(7) 1 d PD A 2
H59C H 0.0520 -0.0257 0.3237 0.208 Uiso 0.670(7) 1 calc PR A 2
H59D H 0.0137 0.0403 0.2955 0.208 Uiso 0.670(7) 1 calc PR A 2
C60B C 0.0947(4) -0.0229(6) 0.2792(4) 0.143(3) Uani 0.670(7) 1 d PD A 2
H60C H 0.0813 0.0060 0.2564 0.172 Uiso 0.670(7) 1 calc PR A 2
H60D H 0.0801 -0.0797 0.2755 0.172 Uiso 0.670(7) 1 calc PR A 2
C61B C 0.1748(3) -0.0146(3) 0.29548(17) 0.0901(14) Uani 0.670(7) 1 d PD A 2
H61C H 0.1923 -0.0611 0.3108 0.108 Uiso 0.670(7) 1 calc PR A 2
H61D H 0.2038 -0.0114 0.2769 0.108 Uiso 0.670(7) 1 calc PR A 2

loop_
_atom_site_aniso_label
_atom_site_aniso_U_11
_atom_site_aniso_U_22
_atom_site_aniso_U_33
_atom_site_aniso_U_23
_atom_site_aniso_U_13
_atom_site_aniso_U_12
Mn1 0.04446(17) 0.03750(17) 0.03561(16) 0.00233(11) 0.00552(12) 0.00539(11)
C1 0.0651(13) 0.0552(13) 0.0448(11) 0.0127(10) 0.0065(10) 0.0051(10)
C2 0.0490(10) 0.0422(10) 0.0396(10) 0.0060(8) 0.0058(8) 0.0051(8)
N1 0.0458(8) 0.0381(8) 0.0406(8) 0.0010(6) 0.0059(7) 0.0024(6)
C10 0.0442(10) 0.0448(10) 0.0389(10) 0.0014(8) 0.0072(8) 0.0050(8)
C11 0.0527(11) 0.0572(12) 0.0402(10) -0.0005(9) -0.0002(9) 0.0059(9)
C12 0.0539(12) 0.0537(13) 0.0525(12) -0.0087(10) -0.0015(9) -0.0024(10)
C13 0.0448(10) 0.0438(10) 0.0486(11) -0.0047(9) 0.0056(8) -0.0003(8)
C14 0.0553(11) 0.0396(10) 0.0519(12) -0.0063(9) 0.0073(9) -0.0025(9)
C15 0.0569(13) 0.0523(13) 0.0721(15) -0.0027(11) 0.0102(11) -0.0109(10)
C16 0.0696(15) 0.0587(14) 0.0803(17) 0.0059(13) 0.0150(13) -0.0182(12)
C17 0.0828(17) 0.0492(13) 0.0667(15) 0.0071(11) 0.0080(13) -0.0112(12)
C18 0.0685(14) 0.0464(11) 0.0538(13) 0.0025(10) 0.0055(10) 0.0036(10)
C19 0.0543(11) 0.0415(10) 0.0468(11) -0.0051(8) 0.0073(9) -0.0011(8)
C151 0.0536(14) 0.0819(19) 0.116(2) 0.0122(17) 0.0153(15) -0.0069(13)
C171 0.115(3) 0.0680(18) 0.108(3) 0.0320(18) 0.015(2) -0.0157(17)
C191 0.0563(12) 0.0511(12) 0.0559(12) 0.0004(10) 0.0146(10) 0.0091(9)
N2 0.0497(9) 0.0414(9) 0.0414(9) 0.0009(7) 0.0072(7) 0.0080(7)
C20 0.0473(10) 0.0382(10) 0.0450(10) 0.0016(8) 0.0053(8) 0.0031(8)
C21 0.0608(12) 0.0416(10) 0.0550(12) 0.0071(9) 0.0028(10) 0.0105(9)
C22 0.0656(13) 0.0464(12) 0.0621(14) -0.0047(10) 0.0111(11) 0.0175(10)
C23 0.0506(11) 0.0450(11) 0.0496(11) -0.0048(9) 0.0077(9) 0.0099(9)
C24 0.0485(11) 0.0552(12) 0.0486(11) -0.0041(9) 0.0096(9) 0.0182(9)
C25 0.0467(11) 0.0596(13) 0.0561(13) 0.0041(10) 0.0083(9) 0.0174(10)
C26 0.0512(12) 0.0778(16) 0.0694(16) 0.0189(13) 0.0184(11) 0.0260(12)
C27 0.0602(14) 0.112(2) 0.0502(14) 0.0092(14) 0.0175(11) 0.0441(15)
C28 0.0620(14) 0.104(2) 0.0483(13) -0.0179(13) 0.0087(11) 0.0296(15)
C29 0.0536(12) 0.0758(16) 0.0544(13) -0.0176(11) 0.0104(10) 0.0171(11)
C251 0.0671(15) 0.0658(16) 0.0715(17) 0.0012(12) 0.0029(13) -0.0021(12)
C271 0.096(2) 0.159(3) 0.0620(17) 0.0283(19) 0.0338(16) 0.067(2)
C291 0.0771(18) 0.089(2) 0.084(2) -0.0331(16) 0.0133(15) -0.0064(15)
N3 0.0448(8) 0.0407(9) 0.0450(9) 0.0026(7) 0.0061(7) 0.0015(7)
C30 0.0500(10) 0.0383(10) 0.0438(10) 0.0014(8) 0.0096(8) 0.0001(8)
C31 0.0648(13) 0.0500(12) 0.0535(12) 0.0110(10) 0.0170(10) 0.0002(10)
C32 0.0527(12) 0.0584(13) 0.0748(16) 0.0090(12) 0.0219(11) -0.0034(10)
C33 0.0468(10) 0.0407(10) 0.0580(12) -0.0021(9) 0.0098(9) -0.0006(8)
C34 0.0428(10) 0.0421(10) 0.0653(13) -0.0014(10) 0.0063(9) -0.0009(8)
C35 0.0557(12) 0.0402(11) 0.0712(15) -0.0078(10) -0.0014(10) 0.0006(9)
C36 0.0719(15) 0.0503(13) 0.0706(16) -0.0130(11) -0.0139(12) 0.0053(11)
C37 0.0715(15) 0.0449(13) 0.0855(18) -0.0059(12) -0.0175(13) 0.0062(11)
C38 0.0584(13) 0.0434(12) 0.0949(19) -0.0078(12) -0.0021(13) 0.0112(10)
C39 0.0516(11) 0.0450(12) 0.0746(15) -0.0062(10) 0.0093(11) -0.0010(9)
C351 0.0771(16) 0.0496(13) 0.0782(17) -0.0162(12) -0.0022(13) 0.0131(11)
C371 0.108(2) 0.0691(18) 0.108(3) -0.0115(17) -0.041(2) 0.0271(17)
C391 0.0802(17) 0.0660(16) 0.0777(18) -0.0096(13) 0.0185(14) 0.0140(13)
N4 0.0504(9) 0.0503(10) 0.0414(9) 0.0045(7) 0.0066(7) 0.0077(7)
C40 0.0596(13) 0.0870(18) 0.0459(12) -0.0009(11) 0.0070(10) 0.0206(12)
C41 0.0847(18) 0.110(2) 0.0410(13) 0.0007(14) 0.0039(12) 0.0134(17)
C42 0.0746(17) 0.104(2) 0.0517(15) 0.0235(15) -0.0073(13) -0.0048(16)
C43 0.0803(18) 0.090(2) 0.087(2) 0.0338(17) 0.0029(15) 0.0345(16)
C44 0.0803(16) 0.0674(15) 0.0619(15) 0.0152(12) 0.0166(13) 0.0288(13)
Li1 0.155(5) 0.054(2) 0.078(3) -0.005(2) 0.054(3) 0.000(3)
O4A 0.165(2) 0.044(3) 0.174(3) 0.014(2) 0.128(2) 0.004(2)
C62A 0.126(3) 0.048(4) 0.097(3) 0.003(3) 0.050(3) -0.002(4)
C63A 0.070(2) 0.0621(19) 0.099(5) -0.024(3) 0.018(3) -0.0011(15)
C64A 0.064(3) 0.082(4) 0.084(2) -0.007(2) 0.020(2) -0.008(2)
C65A 0.136(4) 0.072(3) 0.119(6) -0.018(3) 0.082(5) -0.026(3)
O4B 0.165(2) 0.044(3) 0.174(3) 0.014(2) 0.128(2) 0.004(2)
C62B 0.126(3) 0.048(4) 0.097(3) 0.003(3) 0.050(3) -0.002(4)
C63B 0.070(2) 0.0621(19) 0.099(5) -0.024(3) 0.018(3) -0.0011(15)
C64B 0.064(3) 0.082(4) 0.084(2) -0.007(2) 0.020(2) -0.008(2)
C65B 0.136(4) 0.072(3) 0.119(6) -0.018(3) 0.082(5) -0.026(3)
O2A 0.120(5) 0.059(3) 0.0610(12) -0.0021(17) 0.035(2) 0.010(2)
C54A 0.151(4) 0.112(6) 0.0621(19) -0.009(3) 0.025(2) 0.010(5)
C55A 0.136(10) 0.117(12) 0.086(3) 0.023(4) 0.047(3) 0.039(8)
C56A 0.178(9) 0.107(5) 0.118(5) 0.028(4) 0.053(5) -0.019(5)
C57A 0.199(10) 0.060(4) 0.119(5) 0.003(3) 0.056(5) 0.004(4)
O2B 0.120(5) 0.059(3) 0.0610(12) -0.0021(17) 0.035(2) 0.010(2)
C54B 0.151(4) 0.112(6) 0.0621(19) -0.009(3) 0.025(2) 0.010(5)
C55B 0.136(10) 0.117(12) 0.086(3) 0.023(4) 0.047(3) 0.039(8)
C56B 0.178(9) 0.107(5) 0.118(5) 0.028(4) 0.053(5) -0.019(5)
C57B 0.199(10) 0.060(4) 0.119(5) 0.003(3) 0.056(5) 0.004(4)
O1A 0.127(3) 0.0688(18) 0.0448(19) 0.0016(14) -0.0068(18) 0.0596(15)
C50A 0.119(3) 0.086(2) 0.049(3) 0.000(3) -0.005(3) 0.034(2)
C51A 0.125(4) 0.072(3) 0.068(2) -0.015(2) -0.004(3) 0.005(2)
C52A 0.096(2) 0.067(2) 0.068(4) -0.010(2) 0.011(3) 0.0096(19)
C53A 0.100(4) 0.072(3) 0.077(2) -0.022(2) -0.009(3) 0.030(3)
O1B 0.127(3) 0.0688(18) 0.0448(19) 0.0016(14) -0.0068(18) 0.0596(15)
C50B 0.119(3) 0.086(2) 0.049(3) 0.000(3) -0.005(3) 0.034(2)
C51B 0.125(4) 0.072(3) 0.068(2) -0.015(2) -0.004(3) 0.005(2)
C52B 0.096(2) 0.067(2) 0.068(4) -0.010(2) 0.011(3) 0.0096(19)
C53B 0.100(4) 0.072(3) 0.077(2) -0.022(2) -0.009(3) 0.030(3)
O3A 0.124(3) 0.065(3) 0.104(4) 0.010(2) 0.058(3) 0.008(2)
C58A 0.131(5) 0.167(8) 0.123(5) 0.042(5) 0.068(4) 0.052(5)
C59A 0.102(3) 0.217(8) 0.220(7) 0.082(7) 0.076(4) 0.026(5)
C60A 0.077(4) 0.122(7) 0.217(11) 0.020(6) 0.000(5) 0.012(4)
C61A 0.097(3) 0.067(3) 0.105(4) 0.007(2) 0.020(3) 0.001(2)
O3B 0.124(3) 0.065(3) 0.104(4) 0.010(2) 0.058(3) 0.008(2)
C58B 0.131(5) 0.167(8) 0.123(5) 0.042(5) 0.068(4) 0.052(5)
C59B 0.102(3) 0.217(8) 0.220(7) 0.082(7) 0.076(4) 0.026(5)
C60B 0.077(4) 0.122(7) 0.217(11) 0.020(6) 0.000(5) 0.012(4)
C61B 0.097(3) 0.067(3) 0.105(4) 0.007(2) 0.020(3) 0.001(2)

loop_
_atom_type_symbol
_atom_type_description
_atom_type_scat_dispersion_real
_atom_type_scat_dispersion_imag
_atom_type_scat_source
C C 0.0033 0.0016 'International Tables Vol C Tables 4.2.6.8 and 6.1.1.4'
H H 0.0000 0.0000 'International Tables Vol C Tables 4.2.6.8 and 6.1.1.4'
N N 0.0061 0.0033 'International Tables Vol C Tables 4.2.6.8 and 6.1.1.4'
O O 0.0106 0.0060 'International Tables Vol C Tables 4.2.6.8 and 6.1.1.4'
Li Li -0.0003 0.0001 'International Tables Vol C Tables 4.2.6.8 and 6.1.1.4'
Mn Mn 0.3368 0.7283 'International Tables Vol C Tables 4.2.6.8 and 6.1.1.4'

loop_
_geom_angle_atom_site_label_1
_geom_angle_atom_site_label_2
_geom_angle_atom_site_label_3
_geom_angle
_geom_angle_site_symmetry_1
_geom_angle_site_symmetry_3
_geom_angle_publ_flag
N3 Mn1 N1 92.11(6) . . ?
N3 Mn1 N2 93.48(6) . . ?
N1 Mn1 N2 90.92(6) . . ?
N3 Mn1 N4 114.81(6) . . ?
N1 Mn1 N4 134.84(7) . . ?
N2 Mn1 N4 120.77(6) . . ?
C2 C1 H1A 109.5 . . ?
C2 C1 H1B 109.5 . . ?
H1A C1 H1B 109.5 . . ?
C2 C1 H1C 109.5 . . ?
H1A C1 H1C 109.5 . . ?
H1B C1 H1C 109.5 . . ?
C1 C2 C20 109.24(16) . . ?
C1 C2 C30 108.51(16) . . ?
C20 C2 C30 110.73(16) . . ?
C1 C2 C10 109.13(17) . . ?
C20 C2 C10 108.40(16) . . ?
C30 C2 C10 110.80(15) . . ?
C13 N1 C10 107.26(16) . . ?
C13 N1 Mn1 140.16(13) . . ?
C10 N1 Mn1 112.08(12) . . ?
N1 C10 C11 109.55(18) . . ?
N1 C10 C2 120.42(16) . . ?
C11 C10 C2 129.98(18) . . ?
C10 C11 C12 106.71(18) . . ?
C10 C11 H11 126.6 . . ?
C12 C11 H11 126.6 . . ?
C13 C12 C11 107.17(19) . . ?
C13 C12 H12 126.4 . . ?
C11 C12 H12 126.4 . . ?
N1 C13 C12 109.32(18) . . ?
N1 C13 C14 121.28(17) . . ?
C12 C13 C14 129.39(19) . . ?
C15 C14 C19 118.2(2) . . ?
C15 C14 C13 121.29(19) . . ?
C19 C14 C13 120.48(19) . . ?
C16 C15 C14 120.1(2) . . ?
C16 C15 C151 118.5(2) . . ?
C14 C15 C151 121.4(2) . . ?
C17 C16 C15 122.1(2) . . ?
C17 C16 H16 118.9 . . ?
C15 C16 H16 118.9 . . ?
C16 C17 C18 117.7(2) . . ?
C16 C17 C171 120.9(3) . . ?
C18 C17 C171 121.4(3) . . ?
C17 C18 C19 122.6(2) . . ?
C17 C18 H18 118.7 . . ?
C19 C18 H18 118.7 . . ?
C18 C19 C14 119.3(2) . . ?
C18 C19 C191 119.35(19) . . ?
C14 C19 C191 121.25(19) . . ?
C15 C151 H15A 109.5 . . ?
C15 C151 H15B 109.5 . . ?
H15A C151 H15B 109.5 . . ?
C15 C151 H15C 109.5 . . ?
H15A C151 H15C 109.5 . . ?
H15B C151 H15C 109.5 . . ?
C17 C171 H17A 109.5 . . ?
C17 C171 H17B 109.5 . . ?
H17A C171 H17B 109.5 . . ?
C17 C171 H17C 109.5 . . ?
H17A C171 H17C 109.5 . . ?
H17B C171 H17C 109.5 . . ?
C19 C191 H19A 109.5 . . ?
C19 C191 H19B 109.5 . . ?
H19A C191 H19B 109.5 . . ?
C19 C191 H19C 109.5 . . ?
H19A C191 H19C 109.5 . . ?
H19B C191 H19C 109.5 . . ?
C23 N2 C20 107.16(16) . . ?
C23 N2 Mn1 140.70(14) . . ?
C20 N2 Mn1 112.14(12) . . ?
N2 C20 C21 109.11(18) . . ?
N2 C20 C2 120.33(16) . . ?
C21 C20 C2 130.47(18) . . ?
C20 C21 C22 107.04(19) . . ?
C20 C21 H21 126.5 . . ?
C22 C21 H21 126.5 . . ?
C23 C22 C21 107.02(19) . . ?
C23 C22 H22 126.5 . . ?
C21 C22 H22 126.5 . . ?
C22 C23 N2 109.66(19) . . ?
C22 C23 C24 129.44(19) . . ?
N2 C23 C24 120.47(17) . . ?
C25 C24 C29 118.8(2) . . ?
C25 C24 C23 119.5(2) . . ?
C29 C24 C23 121.7(2) . . ?
C24 C25 C26 119.6(2) . . ?
C24 C25 C251 121.1(2) . . ?
C26 C25 C251 119.4(2) . . ?
C27 C26 C25 122.2(3) . . ?
C27 C26 H26 118.9 . . ?
C25 C26 H26 118.9 . . ?
C28 C27 C26 117.7(2) . . ?
C28 C27 C271 122.1(3) . . ?
C26 C27 C271 120.2(3) . . ?
C27 C28 C29 122.9(2) . . ?
C27 C28 H28 118.5 . . ?
C29 C28 H28 118.5 . . ?
C28 C29 C24 118.8(3) . . ?
C28 C29 C291 120.4(2) . . ?
C24 C29 C291 120.8(2) . . ?
C25 C251 H25A 109.5 . . ?
C25 C251 H25B 109.5 . . ?
H25A C251 H25B 109.5 . . ?
C25 C251 H25C 109.5 . . ?
H25A C251 H25C 109.5 . . ?
H25B C251 H25C 109.5 . . ?
C27 C271 H27A 109.5 . . ?
C27 C271 H27B 109.5 . . ?
H27A C271 H27B 109.5 . . ?
C27 C271 H27C 109.5 . . ?
H27A C271 H27C 109.5 . . ?
H27B C271 H27C 109.5 . . ?
C29 C291 H29A 109.5 . . ?
C29 C291 H29B 109.5 . . ?
H29A C291 H29B 109.5 . . ?
C29 C291 H29C 109.5 . . ?
H29A C291 H29C 109.5 . . ?
H29B C291 H29C 109.5 . . ?
C30 N3 C33 107.15(16) . . ?
C30 N3 Mn1 112.49(12) . . ?
C33 N3 Mn1 140.35(14) . . ?
N3 C30 C31 109.38(18) . . ?
N3 C30 C2 120.33(16) . . ?
C31 C30 C2 130.28(18) . . ?
C30 C31 C32 106.72(19) . . ?
C30 C31 H31 126.6 . . ?
C32 C31 H31 126.6 . . ?
C33 C32 C31 107.13(19) . . ?
C33 C32 H32 126.4 . . ?
C31 C32 H32 126.4 . . ?
C32 C33 N3 109.62(19) . . ?
C32 C33 C34 130.56(19) . . ?
N3 C33 C34 119.82(18) . . ?
C39 C34 C35 118.8(2) . . ?
C39 C34 C33 120.8(2) . . ?
C35 C34 C33 120.42(19) . . ?
C36 C35 C34 119.8(2) . . ?
C36 C35 C351 119.4(2) . . ?
C34 C35 C351 120.8(2) . . ?
C37 C36 C35 121.9(2) . . ?
C37 C36 H36 119.0 . . ?
C35 C36 H36 119.0 . . ?
C38 C37 C36 117.7(2) . . ?
C38 C37 C371 121.8(2) . . ?
C36 C37 C371 120.5(3) . . ?
C37 C38 C39 122.6(2) . . ?
C37 C38 H38 118.7 . . ?
C39 C38 H38 118.7 . . ?
C38 C39 C34 119.2(2) . . ?
C38 C39 C391 119.8(2) . . ?
C34 C39 C391 121.0(2) . . ?
C35 C351 H35A 109.5 . . ?
C35 C351 H35B 109.5 . . ?
H35A C351 H35B 109.5 . . ?
C35 C351 H35C 109.5 . . ?
H35A C351 H35C 109.5 . . ?
H35B C351 H35C 109.5 . . ?
C37 C371 H37A 109.5 . . ?
C37 C371 H37B 109.5 . . ?
H37A C371 H37B 109.5 . . ?
C37 C371 H37C 109.5 . . ?
H37A C371 H37C 109.5 . . ?
H37B C371 H37C 109.5 . . ?
C39 C391 H39A 109.5 . . ?
C39 C391 H39B 109.5 . . ?
H39A C391 H39B 109.5 . . ?
C39 C391 H39C 109.5 . . ?
H39A C391 H39C 109.5 . . ?
H39B C391 H39C 109.5 . . ?
C44 N4 C40 116.5(2) . . ?
C44 N4 Mn1 123.45(16) . . ?
C40 N4 Mn1 119.40(14) . . ?
N4 C40 C41 123.4(2) . . ?
N4 C40 H40 118.3 . . ?
C41 C40 H40 118.3 . . ?
C42 C41 C40 119.4(3) . . ?
C42 C41 H41 120.3 . . ?
C40 C41 H41 120.3 . . ?
C41 C42 C43 118.3(2) . . ?
C41 C42 H42 120.9 . . ?
C43 C42 H42 120.9 . . ?
C42 C43 C44 119.6(3) . . ?
C42 C43 H43 120.2 . . ?
C44 C43 H43 120.2 . . ?
N4 C44 C43 122.8(3) . . ?
N4 C44 H44 118.6 . . ?
C43 C44 H44 118.6 . . ?
O4B Li1 O4A 7.7(9) . . ?
O4B Li1 O2B 92.7(10) . . ?
O4A Li1 O2B 99.5(5) . . ?
O4B Li1 O1B 118.6(14) . . ?
O4A Li1 O1B 118.6(7) . . ?
O2B Li1 O1B 111.6(6) . . ?
O4B Li1 O1A 106.8(13) . . ?
O4A Li1 O1A 106.2(5) . . ?
O2B Li1 O1A 118.8(4) . . ?
O1B Li1 O1A 12.6(4) . . ?
O4B Li1 O2A 109.7(9) . . ?
O4A Li1 O2A 116.7(4) . . ?
O2B Li1 O2A 17.2(3) . . ?
O1B Li1 O2A 100.0(5) . . ?
O1A Li1 O2A 109.6(3) . . ?
O4B Li1 O3B 111.1(10) . . ?
O4A Li1 O3B 104.5(4) . . ?
O2B Li1 O3B 116.9(5) . . ?
O1B Li1 O3B 106.1(7) . . ?
O1A Li1 O3B 108.8(4) . . ?
O2A Li1 O3B 110.7(4) . . ?
O4B Li1 O3A 120.1(12) . . ?
O4A Li1 O3A 114.5(6) . . ?
O2B Li1 O3A 103.0(6) . . ?
O1B Li1 O3A 108.4(8) . . ?
O1A Li1 O3A 114.3(6) . . ?
O2A Li1 O3A 95.6(5) . . ?
O3B Li1 O3A 15.1(4) . . ?
O4B Li1 C50B 88.2(14) . . ?
O4A Li1 C50B 87.3(6) . . ?
O2B Li1 C50B 125.3(7) . . ?
O1B Li1 C50B 31.5(4) . . ?
O1A Li1 C50B 19.0(4) . . ?
O2A Li1 C50B 121.2(6) . . ?
O3B Li1 C50B 113.5(7) . . ?
O3A Li1 C50B 123.4(8) . . ?
O4B Li1 C62B 29.0(8) . . ?
O4A Li1 C62B 21.3(6) . . ?
O2B Li1 C62B 118.9(6) . . ?
O1B Li1 C62B 113.5(7) . . ?
O1A Li1 C62B 101.1(7) . . ?
O2A Li1 C62B 136.1(5) . . ?
O3B Li1 C62B 87.1(7) . . ?
O3A Li1 C62B 99.6(8) . . ?
C50B Li1 C62B 82.9(7) . . ?
C62A O4A C65A 104.5(5) . . ?
C62A O4A Li1 129.2(6) . . ?
C65A O4A Li1 124.6(6) . . ?
O4A C62A C63A 103.9(5) . . ?
O4A C62A H62A 111.0 . . ?
C63A C62A H62A 111.0 . . ?
O4A C62A H62B 111.0 . . ?
C63A C62A H62B 111.0 . . ?
H62A C62A H62B 109.0 . . ?
C62A C63A C64A 102.1(4) . . ?
C62A C63A H63A 111.3 . . ?
C64A C63A H63A 111.3 . . ?
C62A C63A H63B 111.3 . . ?
C64A C63A H63B 111.3 . . ?
H63A C63A H63B 109.2 . . ?
C65A C64A C63A 106.4(4) . . ?
C65A C64A H64A 110.4 . . ?
C63A C64A H64A 110.4 . . ?
C65A C64A H64B 110.4 . . ?
C63A C64A H64B 110.4 . . ?
H64A C64A H64B 108.6 . . ?
C64A C65A O4A 106.4(5) . . ?
C64A C65A H65A 110.5 . . ?
O4A C65A H65A 110.5 . . ?
C64A C65A H65B 110.5 . . ?
O4A C65A H65B 110.5 . . ?
H65A C65A H65B 108.6 . . ?
C62B O4B C65B 109.7(14) . . ?
C62B O4B Li1 111.2(19) . . ?
C65B O4B Li1 133(3) . . ?
O4B C62B C63B 107.4(14) . . ?
O4B C62B Li1 39.8(12) . . ?
C63B C62B Li1 135.8(19) . . ?
O4B C62B H62C 110.2 . . ?
C63B C62B H62C 110.2 . . ?
Li1 C62B H62C 73.2 . . ?
O4B C62B H62D 110.2 . . ?
C63B C62B H62D 110.2 . . ?
Li1 C62B H62D 109.9 . . ?
H62C C62B H62D 108.5 . . ?
C62B C63B C64B 106.4(12) . . ?
C62B C63B H63C 110.4 . . ?
C64B C63B H63C 110.4 . . ?
C62B C63B H63D 110.4 . . ?
C64B C63B H63D 110.4 . . ?
H63C C63B H63D 108.6 . . ?
C65B C64B C63B 104.7(12) . . ?
C65B C64B H64C 110.8 . . ?
C63B C64B H64C 110.8 . . ?
C65B C64B H64D 110.8 . . ?
C63B C64B H64D 110.8 . . ?
H64C C64B H64D 108.9 . . ?
O4B C65B C64B 106.4(14) . . ?
O4B C65B H65C 110.5 . . ?
C64B C65B H65C 110.5 . . ?
O4B C65B H65D 110.5 . . ?
C64B C65B H65D 110.5 . . ?
H65C C65B H65D 108.6 . . ?
C57A O2A C54A 109.8(8) . . ?
C57A O2A Li1 123.9(6) . . ?
C54A O2A Li1 118.6(10) . . ?
O2A C54A C55A 105.9(13) . . ?
O2A C54A H54A 110.6 . . ?
C55A C54A H54A 110.6 . . ?
O2A C54A H54B 110.6 . . ?
C55A C54A H54B 110.6 . . ?
H54A C54A H54B 108.7 . . ?
C56A C55A C54A 105.2(8) . . ?
C56A C55A H55A 110.7 . . ?
C54A C55A H55A 110.7 . . ?
C56A C55A H55B 110.7 . . ?
C54A C55A H55B 110.7 . . ?
H55A C55A H55B 108.8 . . ?
C55A C56A C57A 107.6(11) . . ?
C55A C56A H56A 110.2 . . ?
C57A C56A H56A 110.2 . . ?
C55A C56A H56B 110.2 . . ?
C57A C56A H56B 110.2 . . ?
H56A C56A H56B 108.5 . . ?
O2A C57A C56A 106.8(8) . . ?
O2A C57A H57A 110.4 . . ?
C56A C57A H57A 110.4 . . ?
O2A C57A H57B 110.4 . . ?
C56A C57A H57B 110.4 . . ?
H57A C57A H57B 108.6 . . ?
C54B O2B C57B 108.1(12) . . ?
C54B O2B Li1 117.2(15) . . ?
C57B O2B Li1 134.6(9) . . ?
O2B C54B C55B 107.5(12) . . ?
O2B C54B H54C 110.2 . . ?
C55B C54B H54C 110.2 . . ?
O2B C54B H54D 110.2 . . ?
C55B C54B H54D 110.2 . . ?
H54C C54B H54D 108.5 . . ?
C54B C55B C56B 105.3(12) . . ?
C54B C55B H55C 110.7 . . ?
C56B C55B H55C 110.7 . . ?
C54B C55B H55D 110.7 . . ?
C56B C55B H55D 110.7 . . ?
H55C C55B H55D 108.8 . . ?
C55B C56B C57B 106.7(18) . . ?
C55B C56B H56C 110.4 . . ?
C57B C56B H56C 110.4 . . ?
C55B C56B H56D 110.4 . . ?
C57B C56B H56D 110.4 . . ?
H56C C56B H56D 108.6 . . ?
O2B C57B C56B 102.5(12) . . ?
O2B C57B H57C 111.3 . . ?
C56B C57B H57C 111.3 . . ?
O2B C57B H57D 111.3 . . ?
C56B C57B H57D 111.3 . . ?
H57C C57B H57D 109.2 . . ?
C50A O1A C53A 108.1(3) . . ?
C50A O1A Li1 130.0(4) . . ?
C53A O1A Li1 121.9(3) . . ?
O1A C50A C51A 106.2(4) . . ?
O1A C50A H50A 110.5 . . ?
C51A C50A H50A 110.5 . . ?
O1A C50A H50B 110.5 . . ?
C51A C50A H50B 110.5 . . ?
H50A C50A H50B 108.7 . . ?
C50A C51A C52A 107.2(3) . . ?
C50A C51A H51A 110.3 . . ?
C52A C51A H51A 110.3 . . ?
C50A C51A H51B 110.3 . . ?
C52A C51A H51B 110.3 . . ?
H51A C51A H51B 108.5 . . ?
C53A C52A C51A 103.4(4) . . ?
C53A C52A H52A 111.1 . . ?
C51A C52A H52A 111.1 . . ?
C53A C52A H52B 111.1 . . ?
C51A C52A H52B 111.1 . . ?
H52A C52A H52B 109.0 . . ?
C52A C53A O1A 101.1(4) . . ?
C52A C53A H53A 111.6 . . ?
O1A C53A H53A 111.6 . . ?
C52A C53A H53B 111.6 . . ?
O1A C53A H53B 111.6 . . ?
H53A C53A H53B 109.4 . . ?
C50B O1B C53B 92.3(13) . . ?
C50B O1B Li1 103.5(9) . . ?
C53B O1B Li1 136.9(13) . . ?
O1B C50B C51B 101.0(12) . . ?
O1B C50B Li1 44.9(6) . . ?
C51B C50B Li1 142.6(13) . . ?
O1B C50B H50C 111.6 . . ?
C51B C50B H50C 111.6 . . ?
Li1 C50B H50C 97.9 . . ?
O1B C50B H50D 111.6 . . ?
C51B C50B H50D 111.6 . . ?
Li1 C50B H50D 77.5 . . ?
H50C C50B H50D 109.4 . . ?
C52B C51B C50B 96.7(11) . . ?
C52B C51B H51C 112.4 . . ?
C50B C51B H51C 112.4 . . ?
C52B C51B H51D 112.4 . . ?
C50B C51B H51D 112.4 . . ?
H51C C51B H51D 110.0 . . ?
C51B C52B C53B 102.9(10) . . ?
C51B C52B H52C 111.2 . . ?
C53B C52B H52C 111.2 . . ?
C51B C52B H52D 111.2 . . ?
C53B C52B H52D 111.2 . . ?
H52C C52B H52D 109.1 . . ?
O1B C53B C52B 109.5(11) . . ?
O1B C53B H53C 109.8 . . ?
C52B C53B H53C 109.8 . . ?
O1B C53B H53D 109.8 . . ?
C52B C53B H53D 109.8 . . ?
H53C C53B H53D 108.2 . . ?
C58A O3A C61A 108.7(13) . . ?
C58A O3A Li1 119.9(16) . . ?
C61A O3A Li1 128.3(11) . . ?
O3A C58A C59A 105.1(19) . . ?
O3A C58A H58A 110.7 . . ?
C59A C58A H58A 110.7 . . ?
O3A C58A H58B 110.7 . . ?
C59A C58A H58B 110.7 . . ?
H58A C58A H58B 108.8 . . ?
C60A C59A C58A 101(2) . . ?
C60A C59A H59A 111.5 . . ?
C58A C59A H59A 111.5 . . ?
C60A C59A H59B 111.5 . . ?
C58A C59A H59B 111.5 . . ?
H59A C59A H59B 109.3 . . ?
C59A C60A C61A 101(2) . . ?
C59A C60A H60A 111.6 . . ?
C61A C60A H60A 111.6 . . ?
C59A C60A H60B 111.6 . . ?
C61A C60A H60B 111.6 . . ?
H60A C60A H60B 109.4 . . ?
O3A C61A C60A 104.2(12) . . ?
O3A C61A H61A 110.9 . . ?
C60A C61A H61A 110.9 . . ?
O3A C61A H61B 110.9 . . ?
C60A C61A H61B 110.9 . . ?
H61A C61A H61B 108.9 . . ?
C58B O3B C61B 109.4(7) . . ?
C58B O3B Li1 122.8(8) . . ?
C61B O3B Li1 126.1(5) . . ?
O3B C58B C59B 105.7(9) . . ?
O3B C58B H58C 110.6 . . ?
C59B C58B H58C 110.6 . . ?
O3B C58B H58D 110.6 . . ?
C59B C58B H58D 110.6 . . ?
H58C C58B H58D 108.7 . . ?
C60B C59B C58B 106.8(8) . . ?
C60B C59B H59C 110.4 . . ?
C58B C59B H59C 110.4 . . ?
C60B C59B H59D 110.4 . . ?
C58B C59B H59D 110.4 . . ?
H59C C59B H59D 108.6 . . ?
C59B C60B C61B 101.3(12) . . ?
C59B C60B H60C 111.5 . . ?
C61B C60B H60C 111.5 . . ?
C59B C60B H60D 111.5 . . ?
C61B C60B H60D 111.5 . . ?
H60C C60B H60D 109.3 . . ?
O3B C61B C60B 106.4(6) . . ?
O3B C61B H61C 110.5 . . ?
C60B C61B H61C 110.5 . . ?
O3B C61B H61D 110.5 . . ?
C60B C61B H61D 110.5 . . ?
H61C C61B H61D 108.6 . . ?

loop_
_geom_bond_atom_site_label_1
_geom_bond_atom_site_label_2
_geom_bond_distance
_geom_bond_site_symmetry_2
_geom_bond_publ_flag
Mn1 N3 2.0698(16) . ?
Mn1 N1 2.0730(16) . ?
Mn1 N2 2.0779(16) . ?
Mn1 N4 2.1469(16) . ?
C1 C2 1.527(3) . ?
C1 H1A 0.9800 . ?
C1 H1B 0.9800 . ?
C1 H1C 0.9800 . ?
C2 C20 1.534(3) . ?
C2 C30 1.536(3) . ?
C2 C10 1.537(3) . ?
N1 C13 1.374(2) . ?
N1 C10 1.377(2) . ?
C10 C11 1.383(3) . ?
C11 C12 1.409(3) . ?
C11 H11 0.9500 . ?
C12 C13 1.384(3) . ?
C12 H12 0.9500 . ?
C13 C14 1.488(3) . ?
C14 C15 1.407(3) . ?
C14 C19 1.417(3) . ?
C15 C16 1.391(4) . ?
C15 C151 1.524(4) . ?
C16 C17 1.377(4) . ?
C16 H16 0.9500 . ?
C17 C18 1.386(4) . ?
C17 C171 1.523(4) . ?
C18 C19 1.390(3) . ?
C18 H18 0.9500 . ?
C19 C191 1.509(3) . ?
C151 H15A 0.9800 . ?
C151 H15B 0.9800 . ?
C151 H15C 0.9800 . ?
C171 H17A 0.9800 . ?
C171 H17B 0.9800 . ?
C171 H17C 0.9800 . ?
C191 H19A 0.9800 . ?
C191 H19B 0.9800 . ?
C191 H19C 0.9800 . ?
N2 C23 1.373(2) . ?
N2 C20 1.375(3) . ?
C20 C21 1.382(3) . ?
C21 C22 1.405(3) . ?
C21 H21 0.9500 . ?
C22 C23 1.373(3) . ?
C22 H22 0.9500 . ?
C23 C24 1.485(3) . ?
C24 C25 1.397(3) . ?
C24 C29 1.410(3) . ?
C25 C26 1.399(3) . ?
C25 C251 1.511(3) . ?
C26 C27 1.376(4) . ?
C26 H26 0.9500 . ?
C27 C28 1.368(4) . ?
C27 C271 1.517(4) . ?
C28 C29 1.397(4) . ?
C28 H28 0.9500 . ?
C29 C291 1.501(4) . ?
C251 H25A 0.9800 . ?
C251 H25B 0.9800 . ?
C251 H25C 0.9800 . ?
C271 H27A 0.9800 . ?
C271 H27B 0.9800 . ?
C271 H27C 0.9800 . ?
C291 H29A 0.9800 . ?
C291 H29B 0.9800 . ?
C291 H29C 0.9800 . ?
N3 C30 1.370(3) . ?
N3 C33 1.377(2) . ?
C30 C31 1.386(3) . ?
C31 C32 1.408(3) . ?
C31 H31 0.9500 . ?
C32 C33 1.372(3) . ?
C32 H32 0.9500 . ?
C33 C34 1.490(3) . ?
C34 C39 1.404(3) . ?
C34 C35 1.407(3) . ?
C35 C36 1.393(3) . ?
C35 C351 1.510(3) . ?
C36 C37 1.388(4) . ?
C36 H36 0.9500 . ?
C37 C38 1.376(4) . ?
C37 C371 1.524(4) . ?
C38 C39 1.399(3) . ?
C38 H38 0.9500 . ?
C39 C391 1.511(4) . ?
C351 H35A 0.9800 . ?
C351 H35B 0.9800 . ?
C351 H35C 0.9800 . ?
C371 H37A 0.9800 . ?
C371 H37B 0.9800 . ?
C371 H37C 0.9800 . ?
C391 H39A 0.9800 . ?
C391 H39B 0.9800 . ?
C391 H39C 0.9800 . ?
N4 C44 1.324(3) . ?
N4 C40 1.335(3) . ?
C40 C41 1.372(3) . ?
C40 H40 0.9500 . ?
C41 C42 1.350(4) . ?
C41 H41 0.9500 . ?
C42 C43 1.362(4) . ?
C42 H42 0.9500 . ?
C43 C44 1.380(4) . ?
C43 H43 0.9500 . ?
C44 H44 0.9500 . ?
Li1 O4B 1.869(16) . ?
Li1 O4A 1.903(8) . ?
Li1 O2B 1.905(10) . ?
Li1 O1B 1.906(12) . ?
Li1 O1A 1.908(6) . ?
Li1 O2A 1.925(7) . ?
Li1 O3B 1.926(8) . ?
Li1 O3A 1.963(13) . ?
Li1 C50B 2.623(17) . ?
Li1 C62B 2.72(3) . ?
O4A C62A 1.432(5) . ?
O4A C65A 1.455(7) . ?
C62A C63A 1.463(6) . ?
C62A H62A 0.9900 . ?
C62A H62B 0.9900 . ?
C63A C64A 1.546(6) . ?
C63A H63A 0.9900 . ?
C63A H63B 0.9900 . ?
C64A C65A 1.415(6) . ?
C64A H64A 0.9900 . ?
C64A H64B 0.9900 . ?
C65A H65A 0.9900 . ?
C65A H65B 0.9900 . ?
O4B C62B 1.413(14) . ?
O4B C65B 1.423(14) . ?
C62B C63B 1.430(13) . ?
C62B H62C 0.9900 . ?
C62B H62D 0.9900 . ?
C63B C64B 1.522(16) . ?
C63B H63C 0.9900 . ?
C63B H63D 0.9900 . ?
C64B C65B 1.433(14) . ?
C64B H64C 0.9900 . ?
C64B H64D 0.9900 . ?
C65B H65C 0.9900 . ?
C65B H65D 0.9900 . ?
O2A C57A 1.401(8) . ?
O2A C54A 1.459(14) . ?
C54A C55A 1.475(9) . ?
C54A H54A 0.9900 . ?
C54A H54B 0.9900 . ?
C55A C56A 1.472(10) . ?
C55A H55A 0.9900 . ?
C55A H55B 0.9900 . ?
C56A C57A 1.487(13) . ?
C56A H56A 0.9900 . ?
C56A H56B 0.9900 . ?
C57A H57A 0.9900 . ?
C57A H57B 0.9900 . ?
O2B C54B 1.452(14) . ?
O2B C57B 1.472(11) . ?
C54B C55B 1.473(13) . ?
C54B H54C 0.9900 . ?
C54B H54D 0.9900 . ?
C55B C56B 1.480(13) . ?
C55B H55C 0.9900 . ?
C55B H55D 0.9900 . ?
C56B C57B 1.486(15) . ?
C56B H56C 0.9900 . ?
C56B H56D 0.9900 . ?
C57B H57C 0.9900 . ?
C57B H57D 0.9900 . ?
O1A C50A 1.409(4) . ?
O1A C53A 1.509(5) . ?
C50A C51A 1.487(6) . ?
C50A H50A 0.9900 . ?
C50A H50B 0.9900 . ?
C51A C52A 1.502(6) . ?
C51A H51A 0.9900 . ?
C51A H51B 0.9900 . ?
C52A C53A 1.502(7) . ?
C52A H52A 0.9900 . ?
C52A H52B 0.9900 . ?
C53A H53A 0.9900 . ?
C53A H53B 0.9900 . ?
O1B C50B 1.411(13) . ?
O1B C53B 1.469(13) . ?
C50B C51B 1.604(13) . ?
C50B H50C 0.9900 . ?
C50B H50D 0.9900 . ?
C51B C52B 1.475(13) . ?
C51B H51C 0.9900 . ?
C51B H51D 0.9900 . ?
C52B C53B 1.486(12) . ?
C52B H52C 0.9900 . ?
C52B H52D 0.9900 . ?
C53B H53C 0.9900 . ?
C53B H53D 0.9900 . ?
O3A C58A 1.424(15) . ?
O3A C61A 1.450(12) . ?
C58A C59A 1.494(15) . ?
C58A H58A 0.9900 . ?
C58A H58B 0.9900 . ?
C59A C60A 1.492(16) . ?
C59A H59A 0.9900 . ?
C59A H59B 0.9900 . ?
C60A C61A 1.496(15) . ?
C60A H60A 0.9900 . ?
C60A H60B 0.9900 . ?
C61A H61A 0.9900 . ?
C61A H61B 0.9900 . ?
O3B C58B 1.420(11) . ?
O3B C61B 1.428(7) . ?
C58B C59B 1.489(10) . ?
C58B H58C 0.9900 . ?
C58B H58D 0.9900 . ?
C59B C60B 1.483(12) . ?
C59B H59C 0.9900 . ?
C59B H59D 0.9900 . ?
C60B C61B 1.494(8) . ?
C60B H60C 0.9900 . ?
C60B H60D 0.9900 . ?
C61B H61C 0.9900 . ?
C61B H61D 0.9900 . ?

loop_
_platon_squeeze_void_nr
_platon_squeeze_void_average_x
_platon_squeeze_void_average_y
_platon_squeeze_void_average_z
_platon_squeeze_void_volume
_platon_squeeze_void_count_electrons
1 0.500 0.243 0.750 165.5 26.1
2 0.000 0.256 0.250 165.7 25.7
3 0.042 0.150 0.715 8.7 -0.8
4 0.958 0.150 0.784 8.8 -0.7
5 0.013 0.206 0.559 15.9 -0.9
6 0.987 0.206 0.941 15.9 -0.9
7 0.802 0.178 0.036 6.8 -0.3
8 0.198 0.178 0.464 6.8 -0.2
9 0.513 0.293 0.059 15.8 -1.0
10 0.487 0.294 0.441 15.9 -0.9
11 0.302 0.321 0.536 6.8 -0.3
12 0.698 0.321 0.964 6.8 -0.3
13 0.542 0.350 0.215 8.8 -0.7
14 0.458 0.350 0.284 8.8 -0.7
15 0.000 0.743 0.750 165.5 26.1
16 0.500 0.756 0.250 165.7 25.7
17 0.542 0.650 0.715 8.7 -0.8
18 0.458 0.650 0.784 8.8 -0.7
19 0.513 0.706 0.559 15.9 -0.9
20 0.487 0.706 0.941 15.9 -0.9
21 0.302 0.678 0.036 6.8 -0.3
22 0.698 0.678 0.464 6.8 -0.2
23 0.013 0.793 0.059 15.8 -1.0
24 0.987 0.794 0.441 15.9 -0.9
25 0.802 0.821 0.536 6.8 -0.3
26 0.198 0.821 0.964 6.8 -0.3
27 0.042 0.850 0.215 8.8 -0.7
28 0.958 0.850 0.284 8.8 -0.7
